data_1504158
loop_
_publ_author_name
'Stancl, Marek'
'Hodan, Martin'
'Sindelar, Vladimir'

_publ_section_title
;
 Glycoluril trimers: selective synthesis and supramolecular properties.
;
_journal_issue 18
_journal_name_full 'Organic letters'
_journal_page_first 4184
_journal_page_last 4187
_journal_paper_doi 10.1021/ol9017886
_journal_volume 11
_journal_year 2009
_chemical_formula_sum 'C34 H56 N12 O17'
_chemical_formula_weight 904.91
_chemical_name_systematic
; 
 ? 
;
_space_group_IT_number 11
_symmetry_cell_setting monoclinic
_symmetry_space_group_name_Hall '-P 2yb'
_symmetry_space_group_name_H-M 'P 1 21/m 1'
_atom_sites_solution_hydrogens geom
_atom_sites_solution_primary direct
_atom_sites_solution_secondary difmap
_audit_creation_method SHELXL-97
_cell_angle_alpha 90.00
_cell_angle_beta 116.395(3)
_cell_angle_gamma 90.00
_cell_formula_units_Z 2
_cell_length_a 10.4708(5)
_cell_length_b 19.8848(9)
_cell_length_c 10.7309(5)
_cell_measurement_reflns_used 30246
_cell_measurement_temperature 120(2)
_cell_measurement_theta_max 27.10
_cell_measurement_theta_min 2.75
_cell_volume 2001.36(17)
_computing_cell_refinement Xcalibur
_computing_data_collection 'Xcalibur (Oxford Diffraction Ltd, 2006)'
_computing_data_reduction Xcalibur
_computing_structure_refinement 'SHELXL-97 (Sheldrick, 1997)'
_computing_structure_solution 'SHELXS-97 (Sheldrick, 1990)'
_diffrn_ambient_temperature 120(2)
_diffrn_detector_area_resol_mean 0.06
_diffrn_measured_fraction_theta_full 0.997
_diffrn_measured_fraction_theta_max 0.997
_diffrn_measurement_device_type 'Kuma KM-4 CCD diffractometer'
_diffrn_measurement_method '\w scan'
_diffrn_radiation_monochromator graphite
_diffrn_radiation_source 'fine-focus sealed tube'
_diffrn_radiation_type MoK\a
_diffrn_radiation_wavelength 0.71073
_diffrn_reflns_av_R_equivalents 0.0282
_diffrn_reflns_av_sigmaI/netI 0.0446
_diffrn_reflns_limit_h_max 12
_diffrn_reflns_limit_h_min -8
_diffrn_reflns_limit_k_max 23
_diffrn_reflns_limit_k_min -23
_diffrn_reflns_limit_l_max 12
_diffrn_reflns_limit_l_min -12
_diffrn_reflns_number 13862
_diffrn_reflns_theta_full 25.00
_diffrn_reflns_theta_max 25.00
_diffrn_reflns_theta_min 2.95
_diffrn_standards_decay_% none
_diffrn_standards_interval_count 0
_diffrn_standards_interval_time 0
_diffrn_standards_number 0
_exptl_absorpt_coefficient_mu 0.121
_exptl_absorpt_correction_T_max 0.964
_exptl_absorpt_correction_T_min 0.886
_exptl_absorpt_correction_type multi-scan
_exptl_absorpt_process_details Xcalibur
_exptl_crystal_density_diffrn 1.502
_exptl_crystal_density_method 'not measured'
_exptl_crystal_F_000 960
_exptl_crystal_size_max 0.40
_exptl_crystal_size_mid 0.40
_exptl_crystal_size_min 0.30
_refine_diff_density_max 0.908
_refine_diff_density_min -0.736
_refine_diff_density_rms 0.095
_refine_ls_extinction_method none
_refine_ls_goodness_of_fit_ref 1.066
_refine_ls_hydrogen_treatment constr
_refine_ls_matrix_type full
_refine_ls_number_parameters 318
_refine_ls_number_reflns 3630
_refine_ls_number_restraints 6
_refine_ls_restrained_S_all 1.086
_refine_ls_R_factor_all 0.1216
_refine_ls_R_factor_gt 0.0796
_refine_ls_shift/su_max 0.001
_refine_ls_shift/su_mean 0.000
_refine_ls_structure_factor_coef Fsqd
_refine_ls_weighting_details 'calc w=1/[\s^2^(Fo^2^)+(0.1756P)^2^+0.0000P] where P=(Fo^2^+2Fc^2^)/3'
_refine_ls_weighting_scheme calc
_refine_ls_wR_factor_gt 0.2304
_refine_ls_wR_factor_ref 0.2659
_reflns_number_gt 2183
_reflns_number_total 3630
_reflns_threshold_expression >2sigma(I)
_cod_data_source_file ol9017886_si_002.cif
_cod_data_source_block 4a
_cod_depositor_comments
;
The following automatic conversions were performed:

'_symmetry_cell_setting' value 'Monoclinic' changed to 'monoclinic'
according to /home/saulius/struct/CIF-dictionaries/cif_core.dic
dictionary named 'cif_core.dic' version 2.4.2 from 2011-04-26.

Automatic conversion script
Id: cif_fix_values 1715 2011-07-08 13:25:40Z adriana 
;
_cod_original_cell_volume 2001.35(16)
_cod_original_sg_symbol_H-M P2(1)/m
_cod_database_code 1504158

loop_
_symmetry_equiv_pos_as_xyz
'x, y, z'
'-x, y+1/2, -z'
'-x, -y, -z'
'x, -y-1/2, z'

loop_
_atom_site_label
_atom_site_type_symbol
_atom_site_fract_x
_atom_site_fract_y
_atom_site_fract_z
_atom_site_U_iso_or_equiv
_atom_site_adp_type
_atom_site_occupancy
_atom_site_symmetry_multiplicity
_atom_site_calc_flag
_atom_site_refinement_flags
_atom_site_disorder_assembly
_atom_site_disorder_group
O1 O 0.6111(3) 0.39576(13) 0.5194(3) 0.0417(8) Uani 1 1 d . . .
O2 O 0.5248(4) 0.39031(18) 1.0202(3) 0.0627(10) Uani 1 1 d . . .
O3 O 0.3212(5) 0.2500 0.9176(4) 0.0472(11) Uani 1 2 d S . .
O4 O 0.4284(5) 0.2500 0.4176(4) 0.0432(10) Uani 1 2 d S . .
N1 N 0.4241(4) 0.41058(14) 0.5778(3) 0.0323(8) Uani 1 1 d . . .
N2 N 0.6215(4) 0.47172(16) 0.6863(3) 0.0412(9) Uani 1 1 d . . .
N3 N 0.5897(4) 0.46716(18) 0.8963(3) 0.0466(10) Uani 1 1 d . . .
N4 N 0.3860(4) 0.41170(18) 0.7855(3) 0.0444(9) Uani 1 1 d . . .
N5 N 0.2538(4) 0.30610(17) 0.7099(3) 0.0423(9) Uani 1 1 d . . .
N6 N 0.2907(3) 0.30569(15) 0.5024(3) 0.0332(8) Uani 1 1 d . . .
C1 C 0.5590(5) 0.42242(18) 0.5890(4) 0.0366(10) Uani 1 1 d . . .
C2 C 0.7761(5) 0.48513(19) 0.7491(5) 0.0483(12) Uani 1 1 d . . .
H2A H 0.7934 0.5322 0.7825 0.058 Uiso 1 1 calc R . .
H2B H 0.8097 0.4803 0.6767 0.058 Uiso 1 1 calc R . .
C3 C 0.8624(5) 0.4384(2) 0.8698(5) 0.0454(11) Uani 1 1 d . . .
C4 C 0.9613(5) 0.3957(2) 0.8576(5) 0.0517(12) Uani 1 1 d . . .
H4A H 0.9740 0.3966 0.7753 0.062 Uiso 1 1 calc R . .
C5 C 1.0427(5) 0.3513(3) 0.9659(5) 0.0583(13) Uani 1 1 d . . .
H5A H 1.1084 0.3212 0.9563 0.070 Uiso 1 1 calc R . .
C6 C 1.0257(5) 0.3520(2) 1.0866(5) 0.0513(12) Uani 1 1 d . . .
H6A H 1.0829 0.3235 1.1621 0.062 Uiso 1 1 calc R . .
C7 C 0.9259(5) 0.3938(2) 1.0980(4) 0.0447(11) Uani 1 1 d . . .
H7A H 0.9127 0.3927 1.1801 0.054 Uiso 1 1 calc R . .
C8 C 0.8447(5) 0.43726(19) 0.9907(4) 0.0424(11) Uani 1 1 d . . .
C9 C 0.7337(6) 0.4822(2) 1.0034(5) 0.0607(15) Uani 1 1 d . . .
H9A H 0.7372 0.4760 1.0964 0.073 Uiso 1 1 calc R . .
H9B H 0.7564 0.5298 0.9950 0.073 Uiso 1 1 calc R . .
C10 C 0.5050(6) 0.4199(2) 0.9114(5) 0.0519(13) Uani 1 1 d . . .
C11 C 0.2629(5) 0.3736(2) 0.7674(5) 0.0484(12) Uani 1 1 d . . .
H11A H 0.1767 0.3991 0.7052 0.058 Uiso 1 1 calc R . .
H11B H 0.2617 0.3695 0.8588 0.058 Uiso 1 1 calc R . .
C12 C 0.2803(6) 0.2500 0.7919(6) 0.0380(14) Uani 1 2 d S . .
C13 C 0.3453(6) 0.2500 0.4698(5) 0.0321(12) Uani 1 2 d S . .
C14 C 0.3179(4) 0.37326(19) 0.4653(4) 0.0377(10) Uani 1 1 d . . .
H14A H 0.3480 0.3693 0.3902 0.045 Uiso 1 1 calc R . .
H14B H 0.2276 0.3990 0.4276 0.045 Uiso 1 1 calc R . .
C15 C 0.5357(5) 0.4909(2) 0.7555(4) 0.0473(12) Uani 1 1 d . . .
H15A H 0.5178 0.5404 0.7494 0.057 Uiso 1 1 calc R . .
C16 C 0.3964(5) 0.4511(2) 0.6769(4) 0.0430(11) Uani 1 1 d . . .
H16A H 0.3123 0.4814 0.6293 0.052 Uiso 1 1 calc R . .
C17 C 0.1930(4) 0.2897(2) 0.5623(4) 0.0369(10) Uani 1 1 d . . .
C18 C 0.0467(5) 0.3220(3) 0.4802(5) 0.0574(13) Uani 1 1 d . . .
H18A H -0.0176 0.3075 0.5190 0.086 Uiso 1 1 calc R . .
H18B H 0.0077 0.3081 0.3825 0.086 Uiso 1 1 calc R . .
H18C H 0.0563 0.3710 0.4863 0.086 Uiso 1 1 calc R . .
O100 O 0.6239(3) 0.30703(14) 0.3933(3) 0.0505(9) Uani 1 1 d . A 1
O101 O 0.6851(11) 0.2795(4) 0.2736(12) 0.105(3) Uani 0.50 1 d P A -1
O12A O 0.7691(19) 0.4132(9) 0.363(2) 0.037(4) Uani 0.40(4) 1 d P B 1
O12B O 0.7312(11) 0.3858(9) 0.3076(17) 0.051(4) Uani 0.60(4) 1 d P B 2
O103 O 0.2332(6) 0.7500 0.4061(7) 0.101(2) Uani 1 2 d S . .
O104 O 0.3950(4) 0.33415(19) 0.1807(3) 0.0756(12) Uani 1 1 d . . .
O105 O 0.9801(3) 0.49117(11) 0.4627(2) 0.0253(7) Uani 1 1 d U C -1
O106 O 0.6996(15) 0.2231(6) 0.7925(13) 0.072(4) Uani 0.25 1 d P D -1
O107 O 0.6363(12) 0.2500 1.0185(10) 0.067(3) Uani 0.50 2 d SP . .

loop_
_atom_site_aniso_label
_atom_site_aniso_U_11
_atom_site_aniso_U_22
_atom_site_aniso_U_33
_atom_site_aniso_U_23
_atom_site_aniso_U_13
_atom_site_aniso_U_12
O1 0.0577(19) 0.0374(15) 0.0392(16) -0.0008(12) 0.0298(15) -0.0080(14)
O2 0.079(3) 0.075(2) 0.0335(18) 0.0037(16) 0.0250(17) 0.0281(19)
O3 0.057(3) 0.057(3) 0.040(2) 0.000 0.033(2) 0.000
O4 0.064(3) 0.037(2) 0.046(2) 0.000 0.040(2) 0.000
N1 0.040(2) 0.0285(16) 0.0282(17) -0.0059(13) 0.0155(15) -0.0010(14)
N2 0.045(2) 0.0306(18) 0.0381(19) -0.0023(14) 0.0090(17) -0.0010(15)
N3 0.059(2) 0.0373(19) 0.0293(19) -0.0071(15) 0.0072(18) 0.0133(18)
N4 0.049(2) 0.056(2) 0.0302(19) -0.0044(15) 0.0193(18) 0.0118(18)
N5 0.051(2) 0.046(2) 0.0363(19) 0.0017(15) 0.0248(18) 0.0166(17)
N6 0.0358(19) 0.0341(17) 0.0336(18) -0.0034(13) 0.0188(15) -0.0045(14)
C1 0.050(3) 0.0234(19) 0.033(2) 0.0087(16) 0.015(2) 0.0007(18)
C2 0.046(3) 0.029(2) 0.052(3) 0.0060(19) 0.006(2) -0.0050(19)
C3 0.041(3) 0.033(2) 0.048(3) 0.0016(18) 0.007(2) -0.0156(19)
C4 0.040(3) 0.057(3) 0.058(3) 0.016(2) 0.021(2) -0.010(2)
C5 0.031(3) 0.075(3) 0.072(3) 0.022(3) 0.026(2) 0.006(2)
C6 0.035(3) 0.045(3) 0.058(3) 0.019(2) 0.007(2) -0.002(2)
C7 0.046(3) 0.035(2) 0.039(2) -0.0008(18) 0.006(2) -0.006(2)
C8 0.044(3) 0.029(2) 0.038(2) -0.0057(17) 0.004(2) -0.0054(18)
C9 0.080(4) 0.038(2) 0.039(3) -0.0099(19) 0.003(2) 0.017(2)
C10 0.070(3) 0.052(3) 0.036(3) -0.003(2) 0.026(2) 0.034(3)
C11 0.056(3) 0.057(3) 0.040(2) -0.003(2) 0.029(2) 0.019(2)
C12 0.030(3) 0.056(4) 0.035(3) 0.000 0.020(3) 0.000
C13 0.038(3) 0.031(3) 0.026(3) 0.000 0.013(3) 0.000
C14 0.043(2) 0.040(2) 0.030(2) 0.0025(17) 0.0158(19) 0.0040(18)
C15 0.056(3) 0.030(2) 0.039(2) -0.0036(18) 0.005(2) 0.013(2)
C16 0.045(3) 0.040(2) 0.037(2) 0.0001(18) 0.012(2) 0.020(2)
C17 0.037(2) 0.044(2) 0.030(2) 0.0016(17) 0.0155(19) 0.0055(18)
C18 0.039(3) 0.072(3) 0.055(3) 0.015(2) 0.015(2) 0.014(2)
O100 0.058(2) 0.0403(17) 0.056(2) 0.0078(14) 0.0282(17) 0.0019(14)
O101 0.131(8) 0.056(4) 0.159(9) -0.011(5) 0.091(7) -0.023(5)
O12A 0.037(7) 0.021(6) 0.047(8) -0.004(6) 0.013(6) 0.006(4)
O12B 0.056(4) 0.049(7) 0.049(6) 0.008(6) 0.024(4) -0.012(5)
O103 0.059(4) 0.100(5) 0.120(5) 0.000 0.020(4) 0.000
O104 0.089(3) 0.076(3) 0.046(2) -0.0060(18) 0.016(2) -0.010(2)
O105 0.0187(13) 0.0094(11) 0.0352(16) -0.0006(10) 0.0005(12) 0.0083(9)
O106 0.059(8) 0.062(8) 0.051(7) -0.028(6) -0.016(6) 0.029(6)
O107 0.099(8) 0.044(5) 0.051(5) 0.000 0.028(6) 0.000

loop_
_atom_type_symbol
_atom_type_description
_atom_type_scat_dispersion_real
_atom_type_scat_dispersion_imag
_atom_type_scat_source
C C 0.0033 0.0016 'International Tables Vol C Tables 4.2.6.8 and 6.1.1.4'
H H 0.0000 0.0000 'International Tables Vol C Tables 4.2.6.8 and 6.1.1.4'
N N 0.0061 0.0033 'International Tables Vol C Tables 4.2.6.8 and 6.1.1.4'
O O 0.0106 0.0060 'International Tables Vol C Tables 4.2.6.8 and 6.1.1.4'

loop_
_geom_angle_atom_site_label_1
_geom_angle_atom_site_label_2
_geom_angle_atom_site_label_3
_geom_angle
_geom_angle_site_symmetry_1
_geom_angle_site_symmetry_3
C1 N1 C14 122.8(3) . .
C1 N1 C16 111.6(3) . .
C14 N1 C16 124.6(3) . .
C1 N2 C15 112.6(3) . .
C1 N2 C2 122.3(4) . .
C15 N2 C2 121.5(3) . .
C10 N3 C15 112.5(4) . .
C10 N3 C9 123.4(4) . .
C15 N3 C9 123.0(4) . .
C10 N4 C11 124.1(4) . .
C10 N4 C16 111.5(4) . .
C11 N4 C16 124.2(4) . .
C12 N5 C17 112.4(3) . .
C12 N5 C11 121.3(3) . .
C17 N5 C11 125.4(3) . .
C13 N6 C14 121.5(3) . .
C13 N6 C17 113.0(3) . .
C14 N6 C17 125.2(3) . .
O1 C1 N2 125.7(4) . .
O1 C1 N1 126.0(4) . .
N2 C1 N1 108.2(4) . .
N2 C2 C3 113.3(3) . .
C4 C3 C8 119.5(4) . .
C4 C3 C2 118.6(4) . .
C8 C3 C2 121.9(4) . .
C3 C4 C5 120.6(4) . .
C6 C5 C4 118.9(5) . .
C7 C6 C5 120.4(4) . .
C6 C7 C8 120.6(4) . .
C7 C8 C3 119.9(4) . .
C7 C8 C9 120.2(4) . .
C3 C8 C9 119.9(4) . .
N3 C9 C8 111.7(3) . .
O2 C10 N3 126.8(5) . .
O2 C10 N4 124.5(5) . .
N3 C10 N4 108.6(4) . .
N4 C11 N5 115.4(3) . .
O3 C12 N5 125.5(2) . 4_565
O3 C12 N5 125.5(2) . .
N5 C12 N5 108.9(5) 4_565 .
O4 C13 N6 125.5(2) . 4_565
O4 C13 N6 125.5(2) . .
N6 C13 N6 108.9(5) 4_565 .
N1 C14 N6 114.7(3) . .
N3 C15 N2 114.1(3) . .
N3 C15 C16 104.0(4) . .
N2 C15 C16 103.7(3) . .
N4 C16 N1 113.4(3) . .
N4 C16 C15 103.3(3) . .
N1 C16 C15 103.6(3) . .
N5 C17 N6 112.1(3) . .
N5 C17 C18 112.0(3) . .
N6 C17 C18 111.8(3) . .
N5 C17 C17 102.9(2) . 4_565
N6 C17 C17 102.54(19) . 4_565
C18 C17 C17 114.8(3) . 4_565

loop_
_geom_bond_atom_site_label_1
_geom_bond_atom_site_label_2
_geom_bond_distance
_geom_bond_site_symmetry_2
O1 C1 1.225(5) .
O2 C10 1.240(6) .
O3 C12 1.220(7) .
O4 C13 1.227(6) .
N1 C1 1.383(5) .
N1 C14 1.432(5) .
N1 C16 1.463(5) .
N2 C1 1.368(5) .
N2 C15 1.448(6) .
N2 C2 1.474(5) .
N3 C10 1.351(7) .
N3 C15 1.437(5) .
N3 C9 1.464(6) .
N4 C10 1.381(6) .
N4 C11 1.433(6) .
N4 C16 1.447(6) .
N5 C12 1.371(5) .
N5 C17 1.457(5) .
N5 C11 1.462(5) .
N6 C13 1.361(4) .
N6 C14 1.465(5) .
N6 C17 1.465(5) .
C2 C3 1.522(6) .
C3 C4 1.389(7) .
C3 C8 1.391(6) .
C4 C5 1.407(6) .
C5 C6 1.384(7) .
C6 C7 1.383(7) .
C7 C8 1.387(6) .
C8 C9 1.520(7) .
C12 N5 1.371(5) 4_565
C13 N6 1.361(4) 4_565
C15 C16 1.540(6) .
C17 C18 1.528(6) .
C17 C17 1.579(8) 4_565
O100 O101 1.758(10) .
